data_7227233
loop_
_publ_author_name
'Sato, M.'
'Takeda, T.'
'Hoshino, N.'
'Akutagawa, T.'

_publ_section_title
;
 Electronic and crystal structures of 1,2,3-triazole-fused p-benzoquinone
 derivatives
;
_journal_issue 6
_journal_name_full CrystEngComm
_journal_page_first 910
_journal_paper_doi 10.1039/C6CE02167K
_journal_volume 19
_journal_year 2017
_chemical_formula_moiety 'C6 H6 N6 O4'
_chemical_formula_sum 'C6 H6 N6 O4'
_chemical_formula_weight 226.15
_space_group_crystal_system monoclinic
_space_group_IT_number 14
_space_group_name_Hall '-P 2ybc'
_space_group_name_H-M_alt 'P 1 21/c 1'
_symmetry_space_group_name_Hall '-P 2ybc'
_symmetry_space_group_name_H-M 'P 1 21/c 1'
_atom_sites_solution_hydrogens geom
_atom_sites_solution_primary direct
_atom_sites_solution_secondary difmap
_audit_update_record
;
2016-09-24 deposited with the CCDC.
2016-12-05 downloaded from the CCDC.
;
_cell_angle_alpha 90.0000
_cell_angle_beta 101.475(2)
_cell_angle_gamma 90.0000
_cell_formula_units_Z 2
_cell_length_a 3.68405(13)
_cell_length_b 13.8967(4)
_cell_length_c 8.7734(3)
_cell_measurement_reflns_used 2132
_cell_measurement_temperature 100
_cell_measurement_theta_max 68.05
_cell_measurement_theta_min 3.18
_cell_volume 440.19(3)
_computing_cell_refinement 'RAPID AUTO'
_computing_data_collection 'RAPID AUTO (Rigaku, ????)'
_computing_data_reduction 'RAPID AUTO'
_computing_molecular_graphics 'CrystalStructure 4.1'
_computing_publication_material 'CrystalStructure 4.1 (Rigaku, 2014)'
_computing_structure_refinement 'SHELXL97 (Sheldrick, 2008)'
_computing_structure_solution 'Il Milione (Burla, et al., 2007)'
_diffrn_ambient_temperature 100
_diffrn_detector_area_resol_mean 10.000
_diffrn_measured_fraction_theta_full 0.998
_diffrn_measured_fraction_theta_max 0.998
_diffrn_measurement_device_type 'Rigaku R-AXIS RAPID'
_diffrn_measurement_method \w
_diffrn_radiation_type 'Cu K\a'
_diffrn_radiation_wavelength 1.54187
_diffrn_reflns_av_R_equivalents 0.0473
_diffrn_reflns_Laue_measured_fraction_full 0.000
_diffrn_reflns_Laue_measured_fraction_max 0.000
_diffrn_reflns_limit_h_max 4
_diffrn_reflns_limit_h_min -4
_diffrn_reflns_limit_k_max 16
_diffrn_reflns_limit_k_min -16
_diffrn_reflns_limit_l_max 10
_diffrn_reflns_limit_l_min -10
_diffrn_reflns_number 4625
_diffrn_reflns_point_group_measured_fraction_full 0.000
_diffrn_reflns_point_group_measured_fraction_max 0.000
_diffrn_reflns_theta_full 68.170
_diffrn_reflns_theta_max 68.170
_diffrn_reflns_theta_min 6.052
_diffrn_standards_number 0
_exptl_absorpt_coefficient_mu 1.274
_exptl_absorpt_correction_T_max 0.950
_exptl_absorpt_correction_T_min 0.768
_exptl_absorpt_correction_type multi-scan
_exptl_absorpt_process_details 'ABSCOR (Rigaku, 1995)'
_exptl_crystal_colour yellow
_exptl_crystal_density_diffrn 1.706
_exptl_crystal_density_method 'not measured'
_exptl_crystal_description block
_exptl_crystal_F_000 232.00
_exptl_crystal_size_max 0.050
_exptl_crystal_size_mid 0.040
_exptl_crystal_size_min 0.040
_refine_diff_density_max 0.67
_refine_diff_density_min -0.50
_refine_ls_extinction_method none
_refine_ls_goodness_of_fit_ref 1.084
_refine_ls_hydrogen_treatment refxyz
_refine_ls_number_parameters 81
_refine_ls_number_reflns 813
_refine_ls_number_restraints 0
_refine_ls_R_factor_all 0.0717
_refine_ls_R_factor_gt 0.0658
_refine_ls_shift/su_max 0.000
_refine_ls_structure_factor_coef Fsqd
_refine_ls_weighting_details 'w = 1/[\s^2^(Fo^2^)+(0.1181P)^2^+0.5863P] where P=(Fo^2^+2Fc^2^)/3'
_refine_ls_weighting_scheme calc
_refine_ls_wR_factor_gt 0.1878
_refine_ls_wR_factor_ref 0.1943
_reflns_number_gt 701
_reflns_number_total 813
_reflns_threshold_expression F^2^>2.0\s(F^2^)
_cod_data_source_file c6ce02167k2.cif
_cod_data_source_block BTABQ4
_cod_depositor_comments 'Adding full bibliography for 7227231--7227238.cif.'
_cod_original_cell_volume 440.18(2)
_cod_database_code 7227233

loop_
_symmetry_equiv_pos_site_id
_space_group_symop_operation_xyz
1 +X,+Y,+Z
2 -X,1/2+Y,1/2-Z
3 -X,-Y,-Z
4 +X,1/2-Y,1/2+Z

loop_
_atom_site_label
_atom_site_type_symbol
_atom_site_fract_x
_atom_site_fract_y
_atom_site_fract_z
_atom_site_U_iso_or_equiv
_atom_site_adp_type
_atom_site_occupancy
_atom_site_site_symmetry_multiplicity
_atom_site_calc_flag
O1 O 0.5348(6) 0.18145(14) 0.6292(2) 0.0272(6) Uani 1 4 d
O2 O 1.0689(7) 0.32876(17) 0.4495(3) 0.0384(7) Uani 1 4 d
N1 N 0.7042(7) 0.13995(17) 0.3164(3) 0.0232(7) Uani 1 4 d
N2 N 0.7424(7) 0.08798(18) 0.1921(3) 0.0245(7) Uani 1 4 d
N3 N 0.6657(7) -0.00594(17) 0.2107(3) 0.0232(7) Uani 1 4 d
C1 C 0.5219(8) 0.10040(19) 0.5714(3) 0.0207(7) Uani 1 4 d
C2 C 0.5993(8) 0.07857(19) 0.4173(3) 0.0203(7) Uani 1 4 d
C3 C 0.4265(8) 0.01301(19) 0.6486(3) 0.0203(7) Uani 1 4 d
H1 H 1.293(11) 0.283(3) 0.517(4) 0.044(11) Uiso 1 4 d
H2 H 0.894(12) 0.282(3) 0.373(5) 0.048(12) Uiso 1 4 d

loop_
_atom_site_aniso_label
_atom_site_aniso_U_11
_atom_site_aniso_U_22
_atom_site_aniso_U_33
_atom_site_aniso_U_12
_atom_site_aniso_U_13
_atom_site_aniso_U_23
O1 0.0392(14) 0.0154(10) 0.0251(12) 0.0009(8) 0.0020(9) -0.0032(8)
O2 0.0428(15) 0.0338(14) 0.0373(14) -0.0018(11) 0.0050(11) -0.0018(10)
N1 0.0274(14) 0.0185(13) 0.0227(13) 0.0001(9) 0.0025(10) 0.0023(9)
N2 0.0296(14) 0.0209(13) 0.0227(13) 0.0014(10) 0.0050(10) 0.0018(9)
N3 0.0290(14) 0.0177(13) 0.0221(13) 0.0014(9) 0.0031(10) 0.0018(9)
C1 0.0243(14) 0.0158(14) 0.0199(14) 0.0022(10) -0.0012(11) 0.0008(10)
C2 0.0245(14) 0.0149(13) 0.0196(14) -0.0002(11) -0.0003(11) 0.0005(10)
C3 0.0249(14) 0.0156(14) 0.0190(14) 0.0017(11) 0.0012(11) 0.0003(10)

loop_
_atom_type_symbol
_atom_type_description
_atom_type_scat_dispersion_real
_atom_type_scat_dispersion_imag
_atom_type_scat_source
C C 0.0181 0.0091
;
International Tables for Crystallography
(Vol. C, Tables 4.2.6.8 and 6.1.1.4)
;
N N 0.0311 0.0180
;
International Tables for Crystallography
(Vol. C, Tables 4.2.6.8 and 6.1.1.4)
;
H H 0.0000 0.0000
;
International Tables for Crystallography
(Vol. C, Table 6.1.1.4)
;
O O 0.0492 0.0322
;
International Tables for Crystallography
(Vol. C, Tables 4.2.6.8 and 6.1.1.4)
;

loop_
_geom_angle_atom_site_label_1
_geom_angle_atom_site_label_2
_geom_angle_atom_site_label_3
_geom_angle
_geom_angle_publ_flag
_geom_angle_site_symmetry_1
_geom_angle_site_symmetry_3
N2 N1 C2 106.6(2) yes . .
N1 N2 N3 111.4(2) yes . .
N2 N3 C3 106.1(2) yes . 3_656
O1 C1 C2 124.7(3) yes . .
O1 C1 C3 124.0(3) yes . .
C2 C1 C3 111.3(2) yes . .
N1 C2 C1 127.7(2) yes . .
N1 C2 C3 108.1(3) yes . 3_656
C1 C2 C3 124.2(3) yes . 3_656
N3 C3 C1 127.6(2) yes 3_656 .
N3 C3 C2 107.8(2) yes 3_656 3_656
C1 C3 C2 124.5(3) yes . 3_656
H1 O2 H2 106(3) no . .

loop_
_geom_bond_atom_site_label_1
_geom_bond_atom_site_label_2
_geom_bond_distance
_geom_bond_publ_flag
_geom_bond_site_symmetry_2
O1 C1 1.232(3) yes .
N1 N2 1.338(3) yes .
N1 C2 1.340(4) yes .
N2 N3 1.352(3) yes .
N3 C3 1.347(4) yes 3_656
C1 C2 1.468(4) yes .
C1 C3 1.467(4) yes .
C2 C3 1.394(4) yes 3_656
O2 H1 1.12(4) no .
O2 H2 1.05(4) no .

loop_
_geom_contact_atom_site_label_1
_geom_contact_atom_site_label_2
_geom_contact_distance
_geom_contact_publ_flag
_geom_contact_site_symmetry_2
O1 N1 2.989(3) no .
O1 N3 2.980(3) no 3_656
N2 C1 3.583(4) no .
N2 C1 3.593(4) no 3_656
C1 C1 3.050(4) no 3_656
C2 C2 2.798(4) no 3_656
C3 C3 2.791(4) no 3_656
O1 O2 2.923(3) no 1_455
O1 O2 3.432(4) no .
O1 O2 3.575(4) no 4_455
O1 O2 3.097(3) no 4_555
O1 N1 2.973(3) no 4_555
O1 N2 3.315(3) no 4_555
O2 O1 3.432(4) no .
O2 O1 2.923(3) no 1_655
O2 O1 3.097(3) no 4_554
O2 O1 3.575(4) no 4_654
O2 N1 3.071(3) no .
O2 N2 2.887(4) no 4_555
O2 N2 3.150(3) no 4_655
O2 N3 2.959(4) no 2_755
N1 O1 2.973(3) no 4_554
N1 O2 3.071(3) no .
N1 N2 3.567(3) no 1_455
N1 C1 3.421(3) no 1_655
N1 C2 3.350(4) no 1_655
N2 O1 3.315(3) no 4_554
N2 O2 3.150(3) no 4_454
N2 O2 2.887(4) no 4_554
N2 N1 3.567(3) no 1_655
N2 C2 3.377(3) no 1_655
N2 C3 3.405(4) no 3_756
N3 O2 2.959(4) no 2_745
N3 C1 3.473(3) no 3_756
N3 C3 3.328(4) no 3_756
C1 N1 3.421(3) no 1_455
C1 N3 3.473(3) no 3_756
C1 C2 3.412(4) no 1_455
C1 C3 3.484(4) no 1_655
C2 N1 3.350(4) no 1_455
C2 N2 3.377(3) no 1_455
C2 C1 3.412(4) no 1_655
C2 C3 3.431(4) no 1_655
C3 N2 3.405(4) no 3_756
C3 N3 3.328(4) no 3_756
C3 C1 3.484(4) no 1_455
C3 C2 3.431(4) no 1_455
O1 H1 1.84(4) no 1_455
O1 H1 3.44(4) no .
O1 H2 3.23(4) no 1_455
O1 H2 3.15(5) no .
O1 H2 3.52(5) no 4_455
O1 H2 2.34(4) no 4_555
O2 H1 3.10(4) no 1_455
O2 H2 3.30(5) no 1_655
N1 H1 3.22(4) no 1_455
N1 H1 3.19(4) no .
N1 H1 2.96(4) no 4_454
N1 H2 2.12(4) no .
N2 H1 2.71(4) no 4_454
N2 H1 3.31(4) no 4_554
N2 H2 3.12(4) no .
N2 H2 3.47(5) no 4_554
N3 H1 3.57(4) no 2_745
N3 H2 3.59(4) no 2_645
N3 H2 3.51(4) no 2_745
C1 H1 2.68(4) no 1_455
C1 H2 3.50(4) no .
C1 H2 3.18(4) no 4_555
C2 H1 3.23(4) no 1_455
C2 H2 3.08(4) no .
H1 O1 3.44(4) no .
H1 O1 1.84(4) no 1_655
H1 O2 3.10(4) no 1_655
H1 N1 3.19(4) no .
H1 N1 3.22(4) no 1_655
H1 N1 2.96(4) no 4_655
H1 N2 3.31(4) no 4_555
H1 N2 2.71(4) no 4_655
H1 N3 3.57(4) no 2_755
H1 C1 2.68(4) no 1_655
H1 C2 3.23(4) no 1_655
H1 H2 2.76(6) no 1_655
H1 H2 3.57(5) no 4_655
H2 O1 3.15(5) no .
H2 O1 3.23(4) no 1_655
H2 O1 2.34(4) no 4_554
H2 O1 3.52(5) no 4_654
H2 O2 3.30(5) no 1_455
H2 N1 2.12(4) no .
H2 N2 3.12(4) no .
H2 N2 3.47(5) no 4_555
H2 N3 3.59(4) no 2_655
H2 N3 3.51(4) no 2_755
H2 C1 3.50(4) no .
H2 C1 3.18(4) no 4_554
H2 C2 3.08(4) no .
H2 H1 2.76(6) no 1_455
H2 H1 3.57(5) no 4_454

loop_
_geom_hbond_atom_site_label_D
_geom_hbond_atom_site_label_H
_geom_hbond_atom_site_label_A
_geom_hbond_site_symmetry_A
_geom_hbond_distance_DA
_geom_hbond_distance_DH
_geom_hbond_distance_HA
_geom_hbond_angle_DHA
_geom_hbond_publ_flag
O2 H1 O1 1_655 2.923(3) 1.12(4) 1.84(4) 162(3) no

loop_
_geom_torsion_atom_site_label_1
_geom_torsion_atom_site_label_2
_geom_torsion_atom_site_label_3
_geom_torsion_atom_site_label_4
_geom_torsion
_geom_torsion_publ_flag
_geom_torsion_site_symmetry_3
_geom_torsion_site_symmetry_4
N2 N1 C2 C1 180.0(2) no . .
N2 N1 C2 C3 -0.1(3) no . 3_656
C2 N1 N2 N3 -0.2(3) no . .
N1 N2 N3 C3 0.4(3) no . 3_656
N2 N3 C3 C1 -177.9(2) no 3_656 3_656
N2 N3 C3 C2 -0.4(3) no 3_656 .
O1 C1 C2 N1 1.9(4) no . .
O1 C1 C2 C3 -178.1(2) no . 3_656
O1 C1 C3 N3 1.1(4) no . 3_656
O1 C1 C3 C2 178.1(2) no . 3_656
C2 C1 C3 N3 -178.9(2) no . 3_656
C2 C1 C3 C2 -1.9(4) no . 3_656
C3 C1 C2 N1 -178.1(2) no . .
C3 C1 C2 C3 1.9(4) no . 3_656
N1 C2 C3 N3 0.3(3) no 3_656 .
N1 C2 C3 C1 177.8(2) no 3_656 3_656
C1 C2 C3 N3 -179.7(2) no 3_656 .
C1 C2 C3 C1 -2.2(4) no 3_656 3_656
